data_4107303
loop_
_publ_author_name
'Suk Joong Lee'
'Kaitlyn C. Gray'
'James S. Paek'
'Martin D. Burke'

_publ_section_title
;
 Simple, Efficient, and Modular Syntheses of Polyene Natural Products via
 Iterative Cross-Coupling
;
_journal_name_full 'Journal of the American Chemical Society'
_journal_page_first 466
_journal_page_last 468
_journal_paper_doi 10.1021/ja078129x
_journal_volume 130
_journal_year 2008
_chemical_formula_moiety 'C13 H21 B2 N O6, 0.125(C4 H8 O2)'
_chemical_formula_sum 'C13.5 H22 B2 N O6.25'
_chemical_formula_weight 319.94
_chemical_name_systematic
; 
? 
;
_space_group_IT_number 2
_symmetry_cell_setting triclinic
_symmetry_space_group_name_Hall '-P 1'
_symmetry_space_group_name_H-M 'P -1'
_atom_sites_solution_hydrogens geom
_atom_sites_solution_primary direct
_atom_sites_solution_secondary difmap
_audit_creation_method SHELXL-97
_audit_update_record
; 
2006-06-01   text and data added, srw 
;
_cell_angle_alpha 87.714(12)
_cell_angle_beta 84.740(11)
_cell_angle_gamma 80.831(12)
_cell_formula_units_Z 4
_cell_length_a 6.9032(14)
_cell_length_b 16.060(3)
_cell_length_c 16.510(3)
_cell_measurement_reflns_used 688
_cell_measurement_temperature 295(2)
_cell_measurement_theta_max 13.95
_cell_measurement_theta_min 2.48
_cell_volume 1798.8(6)
_computing_cell_refinement 'SAINT V6.22 (Bruker, 2001)'
_computing_data_collection 'APEX2 V1.0-27 (Bruker, 2004)'
_computing_data_reduction 'SAINT V6.22 (Bruker, 2001)'
_computing_molecular_graphics 'SHELXTL V6.12 (Bruker, 2001)'
_computing_publication_material 'XCIF (Bruker, 2001)'
_computing_structure_refinement 'SHELXTL V6.12 (Bruker, 2001)'
_computing_structure_solution 'SHELXTL V6.12 (Bruker, 2001)'
_diffrn_ambient_temperature 295(2)
_diffrn_measured_fraction_theta_full 0.991
_diffrn_measured_fraction_theta_max 0.991
_diffrn_measurement_device 'Bruker Kappa/ApexII CCD'
_diffrn_measurement_method 'profile data from \f and \w scans'
_diffrn_radiation_monochromator graphite
_diffrn_radiation_source 'fine-focus sealed tube'
_diffrn_radiation_type MoK\a
_diffrn_radiation_wavelength 0.71073
_diffrn_radiation_wavelength_id ga74kas
_diffrn_reflns_av_R_equivalents 0.1797
_diffrn_reflns_av_sigmaI/netI 0.2261
_diffrn_reflns_limit_h_max 6
_diffrn_reflns_limit_h_min -6
_diffrn_reflns_limit_k_max 16
_diffrn_reflns_limit_k_min -15
_diffrn_reflns_limit_l_max 16
_diffrn_reflns_limit_l_min -16
_diffrn_reflns_number 15213
_diffrn_reflns_theta_full 20.81
_diffrn_reflns_theta_max 20.81
_diffrn_reflns_theta_min 1.76
_exptl_absorpt_coefficient_mu 0.090
_exptl_absorpt_correction_T_max 0.9982
_exptl_absorpt_correction_T_min 0.9637
_exptl_absorpt_correction_type integration
_exptl_absorpt_process_details 'SHELXTL/XPREP (Bruker, 2001)'
_exptl_crystal_colour colourless
_exptl_crystal_density_diffrn 1.181
_exptl_crystal_description acicular
_exptl_crystal_F_000 680
_exptl_crystal_id ga74kas
_exptl_crystal_preparation
; 
The data crystal was mounted using epoxy to a 0.3 mm cryo-loop 
(Hampton Research) with the (0 1 0) scattering planes roughly normal 
to the spindle axis. 
;
_exptl_crystal_size_max 0.78
_exptl_crystal_size_mid 0.04
_exptl_crystal_size_min 0.01
_refine_diff_density_max 0.347
_refine_diff_density_min -0.356
_refine_diff_density_rms 0.066
_refine_ls_extinction_method none
_refine_ls_goodness_of_fit_ref 1.345
_refine_ls_hydrogen_treatment noref
_refine_ls_matrix_type full
_refine_ls_number_parameters 407
_refine_ls_number_reflns 3734
_refine_ls_number_restraints 506
_refine_ls_restrained_S_all 1.322
_refine_ls_R_factor_all 0.2781
_refine_ls_R_factor_gt 0.1097
_refine_ls_shift/su_max 0.023
_refine_ls_shift/su_mean 0.002
_refine_ls_structure_factor_coef Fsqd
_refine_ls_weighting_details 'calc w=1/[\s^2^(Fo^2^)+(0.0700P)^2^+0.0000P] where P=(Fo^2^+2Fc^2^)/3'
_refine_ls_weighting_scheme calc
_refine_ls_wR_factor_gt 0.2258
_refine_ls_wR_factor_ref 0.2804
_reflns_number_gt 1285
_reflns_number_total 3734
_reflns_threshold_expression >2sigma(I)
_cod_data_source_file ja078129x-file006.cif
_cod_data_source_block ga74kas
_cod_original_sg_symbol_Hall '-P 1 '
_cod_original_sg_symbol_H-M 'P -1 '
_cod_original_formula_sum 'C13.50 H22 B2 N O6.25'
_cod_database_code 4107303

loop_
_symmetry_equiv_pos_as_xyz
'x, y, z'
'-x, -y, -z'

loop_
_atom_site_label
_atom_site_type_symbol
_atom_site_fract_x
_atom_site_fract_y
_atom_site_fract_z
_atom_site_U_iso_or_equiv
_atom_site_adp_type
_atom_site_occupancy
_atom_site_symmetry_multiplicity
_atom_site_calc_flag
_atom_site_refinement_flags
_atom_site_disorder_assembly
_atom_site_disorder_group
B1 B 0.599(2) 0.2969(9) 0.6512(10) 0.063(4) Uani 1 1 d . . .
N1 N 0.4556(15) 0.3116(5) 0.5762(6) 0.053(3) Uani 1 1 d . . .
O1 O 0.7284(11) 0.3611(5) 0.6292(6) 0.068(3) Uani 1 1 d . . .
O2 O 0.7869(13) 0.4596(6) 0.5348(5) 0.081(3) Uani 1 1 d . . .
O3 O 0.4624(17) 0.3247(5) 0.7204(5) 0.087(3) Uani 1 1 d . . .
O4 O 0.1509(14) 0.3905(6) 0.7500(5) 0.107(4) Uani 1 1 d . . .
C1 C 0.700(2) 0.4037(9) 0.5601(9) 0.066(4) Uani 1 1 d . . .
C2 C 0.5526(18) 0.3680(8) 0.5177(7) 0.071(4) Uani 1 1 d . . .
H2A H 0.6169 0.3364 0.4713 0.086 Uiso 1 1 calc R . .
H2B H 0.4554 0.4130 0.4985 0.086 Uiso 1 1 calc R . .
C3 C 0.284(3) 0.3589(9) 0.7024(9) 0.072(4) Uani 1 1 d . . .
C4 C 0.2659(18) 0.3570(8) 0.6129(8) 0.082(4) Uani 1 1 d . . .
H4A H 0.1584 0.3278 0.6024 0.099 Uiso 1 1 calc R . .
H4B H 0.2408 0.4139 0.5901 0.099 Uiso 1 1 calc R . .
C5 C 0.4304(17) 0.2322(7) 0.5366(6) 0.088(4) Uani 1 1 d . . .
H5A H 0.3420 0.2456 0.4947 0.133 Uiso 1 1 calc R . .
H5B H 0.3771 0.1950 0.5766 0.133 Uiso 1 1 calc R . .
H5C H 0.5559 0.2050 0.5132 0.133 Uiso 1 1 calc R . .
C6 C 0.7164(18) 0.2077(7) 0.6636(6) 0.063(4) Uani 1 1 d . A .
H6A H 0.6437 0.1670 0.6857 0.076 Uiso 1 1 calc R . .
C7 C 0.9009(18) 0.1828(6) 0.6472(8) 0.095(5) Uani 1 1 d D . .
H7B H 0.9772 0.2242 0.6307 0.114 Uiso 0.316(9) 1 calc PR A 2
H7A H 0.9704 0.2225 0.6207 0.114 Uiso 0.684(9) 1 d PR A 1
B2 B 1.0266(18) 0.0936(9) 0.6674(14) 0.088(5) Uiso 0.684(9) 1 d PDU A 1
O5 O 1.2203(14) 0.0817(6) 0.6608(7) 0.098(4) Uiso 0.684(9) 1 d PDU A 1
O6 O 0.9401(13) 0.0274(5) 0.6869(6) 0.084(4) Uiso 0.684(9) 1 d PDU A 1
C8 C 1.2822(18) -0.0083(7) 0.6893(7) 0.096(4) Uiso 0.684(9) 1 d PDU A 1
C9 C 1.1009(17) -0.0490(7) 0.6821(7) 0.095(4) Uiso 0.684(9) 1 d PDU A 1
C10 C 1.447(2) -0.0482(11) 0.6285(11) 0.125(5) Uiso 0.684(9) 1 d PDU A 1
H10A H 1.4914 -0.1053 0.6457 0.188 Uiso 0.684(9) 1 calc PR A 1
H10B H 1.5541 -0.0166 0.6257 0.188 Uiso 0.684(9) 1 calc PR A 1
H10C H 1.3982 -0.0479 0.5758 0.188 Uiso 0.684(9) 1 calc PR A 1
C11 C 1.344(3) 0.0042(11) 0.7725(8) 0.119(6) Uiso 0.684(9) 1 d PDU A 1
H11A H 1.3818 -0.0497 0.7986 0.178 Uiso 0.684(9) 1 calc PR A 1
H11B H 1.2368 0.0359 0.8046 0.178 Uiso 0.684(9) 1 calc PR A 1
H11C H 1.4545 0.0344 0.7673 0.178 Uiso 0.684(9) 1 calc PR A 1
C12 C 1.080(2) -0.0895(10) 0.6029(8) 0.114(6) Uiso 0.684(9) 1 d PDU A 1
H12A H 1.1821 -0.1373 0.5947 0.171 Uiso 0.684(9) 1 calc PR A 1
H12B H 1.0921 -0.0493 0.5588 0.171 Uiso 0.684(9) 1 calc PR A 1
H12C H 0.9539 -0.1075 0.6049 0.171 Uiso 0.684(9) 1 calc PR A 1
C13 C 1.057(2) -0.1038(9) 0.7565(9) 0.106(5) Uiso 0.684(9) 1 d PDU A 1
H13A H 1.0618 -0.0731 0.8048 0.160 Uiso 0.684(9) 1 calc PR A 1
H13B H 1.1532 -0.1540 0.7563 0.160 Uiso 0.684(9) 1 calc PR A 1
H13C H 0.9281 -0.1188 0.7554 0.160 Uiso 0.684(9) 1 calc PR A 1
B3 B 0.320(2) 0.3174(9) 0.2784(9) 0.059(4) Uani 1 1 d . . .
N2 N 0.1563(13) 0.4010(5) 0.2709(6) 0.049(3) Uani 1 1 d . . .
O7 O 0.4702(10) 0.3532(5) 0.3193(4) 0.060(2) Uani 1 1 d . . .
O8 O 0.5746(12) 0.4767(5) 0.3274(5) 0.082(3) Uani 1 1 d . . .
O9 O 0.2176(13) 0.2654(5) 0.3386(5) 0.067(2) Uani 1 1 d . . .
O10 O -0.0192(14) 0.2836(6) 0.4395(6) 0.096(3) Uani 1 1 d . . .
C14 C 0.4563(19) 0.4363(9) 0.3055(7) 0.060(4) Uani 1 1 d . . .
C15 C 0.2778(17) 0.4714(7) 0.2626(6) 0.060(3) Uani 1 1 d . . .
H15A H 0.3134 0.4845 0.2059 0.072 Uiso 1 1 calc R . .
H15B H 0.2073 0.5219 0.2884 0.072 Uiso 1 1 calc R . .
C16 C 0.072(2) 0.3134(10) 0.3811(10) 0.074(4) Uani 1 1 d . . .
C17 C 0.0405(15) 0.4004(7) 0.3495(7) 0.056(3) Uani 1 1 d . . .
H17A H -0.0980 0.4191 0.3430 0.067 Uiso 1 1 calc R . .
H17B H 0.0838 0.4377 0.3866 0.067 Uiso 1 1 calc R . .
C18 C 0.0289(17) 0.4001(7) 0.2028(7) 0.088(4) Uani 1 1 d . . .
H18A H -0.0635 0.4515 0.2020 0.132 Uiso 1 1 calc R . .
H18B H -0.0412 0.3529 0.2103 0.132 Uiso 1 1 calc R . .
H18C H 0.1094 0.3952 0.1521 0.132 Uiso 1 1 calc R . .
C19 C 0.4031(18) 0.2726(7) 0.1962(7) 0.079(4) Uani 1 1 d U B .
H19A H 0.3326 0.2341 0.1767 0.094 Uiso 1 1 calc R . .
C20 C 0.5641(17) 0.2863(7) 0.1540(6) 0.091(3) Uani 1 1 d DU . .
H20B H 0.6455 0.3161 0.1794 0.110 Uiso 0.442(9) 1 calc PR B 2
H20A H 0.6346 0.3230 0.1766 0.110 Uiso 0.558(9) 1 d PR B 1
B4 B 0.664(3) 0.2399(17) 0.0729(13) 0.105(4) Uiso 0.558(9) 1 d PDU B 1
O11 O 0.823(2) 0.2621(9) 0.0338(6) 0.132(4) Uiso 0.558(9) 1 d PDU B 1
O12 O 0.5859(19) 0.1816(9) 0.0397(6) 0.114(4) Uiso 0.558(9) 1 d PDU B 1
C21 C 0.875(2) 0.2037(9) -0.0371(8) 0.139(4) Uiso 0.558(9) 1 d PDU B 1
C22 C 0.686(2) 0.1703(9) -0.0460(7) 0.139(4) Uiso 0.558(9) 1 d PDU B 1
C23 C 0.922(3) 0.2582(13) -0.1115(10) 0.152(6) Uiso 0.558(9) 1 d PDU B 1
H23A H 0.8056 0.2963 -0.1235 0.228 Uiso 0.558(9) 1 calc PR B 1
H23B H 0.9668 0.2228 -0.1571 0.228 Uiso 0.558(9) 1 calc PR B 1
H23C H 1.0231 0.2899 -0.1008 0.228 Uiso 0.558(9) 1 calc PR B 1
C24 C 1.049(3) 0.1442(13) -0.0075(13) 0.145(7) Uiso 0.558(9) 1 d PDU B 1
H24A H 1.0042 0.1088 0.0361 0.217 Uiso 0.558(9) 1 calc PR B 1
H24B H 1.1411 0.1764 0.0114 0.217 Uiso 0.558(9) 1 calc PR B 1
H24C H 1.1127 0.1097 -0.0515 0.217 Uiso 0.558(9) 1 calc PR B 1
C25 C 0.542(3) 0.2184(15) -0.1016(11) 0.157(6) Uiso 0.558(9) 1 d PDU B 1
H25A H 0.5959 0.2126 -0.1571 0.235 Uiso 0.558(9) 1 calc PR B 1
H25B H 0.5178 0.2770 -0.0882 0.235 Uiso 0.558(9) 1 calc PR B 1
H25C H 0.4199 0.1962 -0.0947 0.235 Uiso 0.558(9) 1 calc PR B 1
C26 C 0.718(3) 0.0759(10) -0.0587(13) 0.147(6) Uiso 0.558(9) 1 d PDU B 1
H26A H 0.8046 0.0481 -0.0201 0.220 Uiso 0.558(9) 1 calc PR B 1
H26B H 0.7768 0.0644 -0.1129 0.220 Uiso 0.558(9) 1 calc PR B 1
H26C H 0.5944 0.0555 -0.0511 0.220 Uiso 0.558(9) 1 calc PR B 1
B5 B 0.636(4) 0.257(2) 0.0642(14) 0.107(4) Uiso 0.442(9) 1 d PDU B 2
O13 O 0.793(2) 0.2834(12) 0.0262(7) 0.130(5) Uiso 0.442(9) 1 d PDU B 2
O14 O 0.555(2) 0.2030(11) 0.0269(8) 0.114(5) Uiso 0.442(9) 1 d PDU B 2
C27 C 0.815(2) 0.2443(11) -0.0564(7) 0.141(5) Uiso 0.442(9) 1 d PDU B 2
C28 C 0.703(2) 0.1704(10) -0.0430(7) 0.138(4) Uiso 0.442(9) 1 d PDU B 2
C29 C 0.708(4) 0.3089(13) -0.1131(12) 0.149(7) Uiso 0.442(9) 1 d PDU B 2
H29A H 0.5691 0.3173 -0.0963 0.223 Uiso 0.442(9) 1 calc PR B 2
H29B H 0.7288 0.2887 -0.1677 0.223 Uiso 0.442(9) 1 calc PR B 2
H29C H 0.7567 0.3613 -0.1112 0.223 Uiso 0.442(9) 1 calc PR B 2
C30 C 1.037(2) 0.2279(18) -0.0740(15) 0.151(6) Uiso 0.442(9) 1 d PDU B 2
H30A H 1.0701 0.2023 -0.1260 0.227 Uiso 0.442(9) 1 calc PR B 2
H30B H 1.0941 0.1907 -0.0325 0.227 Uiso 0.442(9) 1 calc PR B 2
H30C H 1.0876 0.2803 -0.0746 0.227 Uiso 0.442(9) 1 calc PR B 2
C31 C 0.582(3) 0.1509(18) -0.1098(11) 0.140(6) Uiso 0.442(9) 1 d PDU B 2
H31A H 0.6685 0.1295 -0.1558 0.210 Uiso 0.442(9) 1 calc PR B 2
H31B H 0.4990 0.2015 -0.1259 0.210 Uiso 0.442(9) 1 calc PR B 2
H31C H 0.5022 0.1094 -0.0901 0.210 Uiso 0.442(9) 1 calc PR B 2
C32 C 0.827(3) 0.0924(13) -0.0094(15) 0.155(7) Uiso 0.442(9) 1 d PDU B 2
H32A H 0.9015 0.1083 0.0322 0.233 Uiso 0.442(9) 1 calc PR B 2
H32B H 0.9151 0.0657 -0.0524 0.233 Uiso 0.442(9) 1 calc PR B 2
H32C H 0.7421 0.0539 0.0134 0.233 Uiso 0.442(9) 1 calc PR B 2
B6 B 1.014(4) 0.0883(13) 0.6522(19) 0.087(5) Uiso 0.316(9) 1 d PDU A 2
O15 O 1.191(2) 0.0679(9) 0.6145(12) 0.084(5) Uiso 0.316(9) 1 d PDU A 2
O16 O 0.963(2) 0.0373(9) 0.7122(12) 0.087(5) Uiso 0.316(9) 1 d PDU A 2
C33 C 1.248(3) -0.0247(9) 0.6354(11) 0.104(5) Uiso 0.316(9) 1 d PDU A 2
C34 C 1.124(3) -0.0376(9) 0.7141(11) 0.096(4) Uiso 0.316(9) 1 d PDU A 2
C35 C 1.181(5) -0.0730(16) 0.5688(13) 0.110(7) Uiso 0.316(9) 1 d PDU A 2
H35A H 1.2312 -0.1319 0.5750 0.165 Uiso 0.316(9) 1 calc PR A 2
H35B H 1.2292 -0.0525 0.5166 0.165 Uiso 0.316(9) 1 calc PR A 2
H35C H 1.0396 -0.0651 0.5726 0.165 Uiso 0.316(9) 1 calc PR A 2
C36 C 1.469(3) -0.0321(19) 0.638(2) 0.119(6) Uiso 0.316(9) 1 d PDU A 2
H36A H 1.5161 -0.0806 0.6706 0.179 Uiso 0.316(9) 1 calc PR A 2
H36B H 1.4998 0.0177 0.6609 0.179 Uiso 0.316(9) 1 calc PR A 2
H36C H 1.5321 -0.0381 0.5836 0.179 Uiso 0.316(9) 1 calc PR A 2
C37 C 1.023(4) -0.1153(12) 0.7205(18) 0.098(6) Uiso 0.316(9) 1 d PDU A 2
H37A H 1.1181 -0.1645 0.7081 0.147 Uiso 0.316(9) 1 calc PR A 2
H37B H 0.9235 -0.1094 0.6827 0.147 Uiso 0.316(9) 1 calc PR A 2
H37C H 0.9627 -0.1210 0.7748 0.147 Uiso 0.316(9) 1 calc PR A 2
C38 C 1.231(4) -0.027(2) 0.7883(12) 0.111(6) Uiso 0.316(9) 1 d PDU A 2
H38A H 1.2632 0.0291 0.7877 0.167 Uiso 0.316(9) 1 calc PR A 2
H38B H 1.3501 -0.0672 0.7876 0.167 Uiso 0.316(9) 1 calc PR A 2
H38C H 1.1480 -0.0359 0.8367 0.167 Uiso 0.316(9) 1 calc PR A 2
O17 O -0.390(5) 0.5195(19) -0.0593(13) 0.090(9) Uiso 0.25 1 d PDU . .
C39 C -0.470(3) 0.4990(16) 0.0067(14) 0.101(9) Uiso 0.25 1 d PDU . .
C40 C -0.670(4) 0.479(3) 0.011(3) 0.105(12) Uiso 0.25 1 d PDU . .
H40A H -0.7173 0.4849 -0.0420 0.158 Uiso 0.25 1 calc PR . .
H40B H -0.7551 0.5164 0.0476 0.158 Uiso 0.25 1 calc PR . .
H40C H -0.6694 0.4217 0.0309 0.158 Uiso 0.25 1 calc PR . .
O18 O -0.365(5) 0.497(2) 0.0710(14) 0.120(9) Uiso 0.25 1 d PDU . .
C41 C -0.266(5) 0.569(2) 0.061(2) 0.122(11) Uiso 0.25 1 d PDU . .
H41A H -0.2423 0.5878 0.1136 0.146 Uiso 0.25 1 calc PR . .
H41B H -0.3471 0.6145 0.0338 0.146 Uiso 0.25 1 calc PR . .
C42 C -0.071(6) 0.544(3) 0.010(3) 0.135(13) Uiso 0.25 1 d PDU . .
H42A H -0.0697 0.4902 -0.0141 0.203 Uiso 0.25 1 calc PR . .
H42B H 0.0359 0.5396 0.0440 0.203 Uiso 0.25 1 calc PR . .
H42C H -0.0556 0.5857 -0.0323 0.203 Uiso 0.25 1 calc PR . .

loop_
_atom_site_aniso_label
_atom_site_aniso_U_11
_atom_site_aniso_U_22
_atom_site_aniso_U_33
_atom_site_aniso_U_23
_atom_site_aniso_U_13
_atom_site_aniso_U_12
B1 0.067(13) 0.049(12) 0.067(12) -0.014(8) 0.005(11) 0.004(9)
N1 0.058(8) 0.041(7) 0.064(7) -0.017(5) -0.007(6) -0.012(5)
O1 0.075(7) 0.041(6) 0.093(7) -0.016(5) -0.032(5) -0.006(5)
O2 0.081(8) 0.069(8) 0.097(7) -0.018(5) 0.007(5) -0.023(5)
O3 0.086(8) 0.090(7) 0.075(7) -0.005(5) -0.024(7) 0.030(6)
O4 0.105(8) 0.109(8) 0.093(7) -0.031(6) 0.044(6) 0.006(6)
C1 0.070(13) 0.047(11) 0.076(12) -0.022(9) 0.005(10) 0.005(8)
C2 0.067(10) 0.082(11) 0.070(9) 0.001(8) -0.010(8) -0.027(8)
C3 0.096(15) 0.073(11) 0.048(12) -0.013(8) 0.032(11) -0.034(10)
C4 0.062(11) 0.091(11) 0.092(12) -0.021(8) -0.002(9) -0.001(8)
C5 0.122(12) 0.050(9) 0.099(10) -0.031(7) -0.032(8) -0.011(7)
C6 0.062(10) 0.050(9) 0.077(9) -0.005(6) 0.004(8) -0.011(7)
C7 0.085(12) 0.039(9) 0.159(13) 0.002(8) 0.004(11) -0.014(8)
B3 0.060(12) 0.049(11) 0.063(11) -0.023(9) -0.014(10) 0.020(9)
N2 0.041(7) 0.057(7) 0.047(7) -0.020(5) -0.006(6) -0.001(5)
O7 0.059(6) 0.049(6) 0.070(6) -0.023(4) -0.017(4) 0.008(4)
O8 0.063(7) 0.071(7) 0.116(7) -0.027(5) -0.017(5) -0.011(5)
O9 0.083(7) 0.049(6) 0.069(6) -0.019(5) -0.001(5) -0.011(5)
O10 0.115(9) 0.066(7) 0.107(8) -0.014(6) 0.018(6) -0.024(6)
C14 0.043(11) 0.057(11) 0.078(10) -0.026(8) -0.008(8) 0.008(8)
C15 0.058(10) 0.052(9) 0.066(9) -0.007(6) 0.000(7) -0.001(7)
C16 0.076(13) 0.060(13) 0.091(13) -0.015(10) -0.015(11) -0.020(9)
C17 0.034(8) 0.050(9) 0.081(10) -0.017(7) -0.008(7) 0.005(6)
C18 0.096(11) 0.083(11) 0.088(10) -0.024(7) -0.041(9) 0.002(8)
C19 0.093(9) 0.068(7) 0.080(8) -0.019(6) -0.027(7) -0.016(7)
C20 0.098(6) 0.091(6) 0.089(6) -0.020(5) -0.016(5) -0.019(5)

loop_
_atom_type_symbol
_atom_type_description
_atom_type_scat_dispersion_real
_atom_type_scat_dispersion_imag
_atom_type_scat_source
C C 0.0033 0.0016 'International Tables Vol C Tables 4.2.6.8 and 6.1.1.4'
H H 0.0000 0.0000 'International Tables Vol C Tables 4.2.6.8 and 6.1.1.4'
B B 0.0013 0.0007 'International Tables Vol C Tables 4.2.6.8 and 6.1.1.4'
N N 0.0061 0.0033 'International Tables Vol C Tables 4.2.6.8 and 6.1.1.4'
O O 0.0106 0.0060 'International Tables Vol C Tables 4.2.6.8 and 6.1.1.4'

loop_
_exptl_crystal_face_index_h
_exptl_crystal_face_index_k
_exptl_crystal_face_index_l
_exptl_crystal_face_perp_dist
0.00 1.00 0.00 0.0200
0.00 -1.00 0.00 0.0200
0.00 0.00 1.00 0.0100
0.00 0.00 -1.00 0.0100
-1.00 0.00 0.00 0.3800
1.00 0.00 0.00 0.3800

loop_
_geom_angle_atom_site_label_1
_geom_angle_atom_site_label_2
_geom_angle_atom_site_label_3
_geom_angle
O3 B1 O1 109.7(11)
O3 B1 C6 113.5(12)
O1 B1 C6 112.7(12)
O3 B1 N1 101.7(10)
O1 B1 N1 100.5(10)
C6 B1 N1 117.6(11)
C4 N1 C2 110.3(10)
C4 N1 C5 112.0(9)
C2 N1 C5 111.1(9)
C4 N1 B1 104.8(9)
C2 N1 B1 103.9(9)
C5 N1 B1 114.3(9)
C1 O1 B1 116.3(11)
C3 O3 B1 115.2(10)
O2 C1 O1 124.8(15)
O2 C1 C2 126.1(14)
O1 C1 C2 109.0(13)
C1 C2 N1 108.2(10)
C1 C2 H2A 110.1
N1 C2 H2A 110.1
C1 C2 H2B 110.1
N1 C2 H2B 110.1
H2A C2 H2B 108.4
O4 C3 O3 126.1(14)
O4 C3 C4 122.8(16)
O3 C3 C4 111.1(12)
N1 C4 C3 106.6(11)
N1 C4 H4A 110.4
C3 C4 H4A 110.4
N1 C4 H4B 110.4
C3 C4 H4B 110.4
H4A C4 H4B 108.6
N1 C5 H5A 109.5
N1 C5 H5B 109.5
H5A C5 H5B 109.5
N1 C5 H5C 109.5
H5A C5 H5C 109.5
H5B C5 H5C 109.5
C7 C6 B1 128.1(12)
C7 C6 H6A 115.9
B1 C6 H6A 115.9
C6 C7 B2 128.5(10)
C6 C7 B6 126.8(12)
C6 C7 H7B 116.6
B6 C7 H7B 116.6
C6 C7 H7A 115.4
B2 C7 H7A 116.1
O5 B2 O6 117.2(12)
O5 B2 C7 121.7(9)
O6 B2 C7 121.0(9)
B2 O5 C8 105.5(9)
B2 O6 C9 106.6(9)
C11 C8 O5 101.4(9)
C11 C8 C9 119.2(11)
O5 C8 C9 103.5(8)
C11 C8 C10 114.9(12)
O5 C8 C10 107.5(10)
C9 C8 C10 108.7(10)
C12 C9 O6 104.9(9)
C12 C9 C13 113.3(11)
O6 C9 C13 105.6(9)
C12 C9 C8 118.3(10)
O6 C9 C8 101.1(8)
C13 C9 C8 111.7(10)
C8 C10 H10A 109.5
C8 C10 H10B 109.5
H10A C10 H10B 109.5
C8 C10 H10C 109.5
H10A C10 H10C 109.5
H10B C10 H10C 109.5
C8 C11 H11A 109.5
C8 C11 H11B 109.5
H11A C11 H11B 109.5
C8 C11 H11C 109.5
H11A C11 H11C 109.5
H11B C11 H11C 109.5
C9 C12 H12A 109.5
C9 C12 H12B 109.5
H12A C12 H12B 109.5
C9 C12 H12C 109.5
H12A C12 H12C 109.5
H12B C12 H12C 109.5
C9 C13 H13A 109.5
C9 C13 H13B 109.5
H13A C13 H13B 109.5
C9 C13 H13C 109.5
H13A C13 H13C 109.5
H13B C13 H13C 109.5
O9 B3 O7 108.4(10)
O9 B3 C19 115.3(12)
O7 B3 C19 113.7(11)
O9 B3 N2 101.8(10)
O7 B3 N2 99.8(9)
C19 B3 N2 116.2(10)
C17 N2 C18 110.9(9)
C17 N2 C15 112.3(8)
C18 N2 C15 113.2(9)
C17 N2 B3 102.3(9)
C18 N2 B3 114.3(8)
C15 N2 B3 103.2(9)
C14 O7 B3 111.6(10)
C16 O9 B3 110.3(11)
O8 C14 O7 122.3(12)
O8 C14 C15 125.6(13)
O7 C14 C15 112.0(11)
C14 C15 N2 103.3(9)
C14 C15 H15A 111.1
N2 C15 H15A 111.1
C14 C15 H15B 111.1
N2 C15 H15B 111.1
H15A C15 H15B 109.1
O10 C16 O9 120.5(15)
O10 C16 C17 127.3(15)
O9 C16 C17 112.2(13)
N2 C17 C16 106.6(10)
N2 C17 H17A 110.4
C16 C17 H17A 110.4
N2 C17 H17B 110.4
C16 C17 H17B 110.4
H17A C17 H17B 108.6
N2 C18 H18A 109.5
N2 C18 H18B 109.5
H18A C18 H18B 109.5
N2 C18 H18C 109.5
H18A C18 H18C 109.5
H18B C18 H18C 109.5
C20 C19 B3 124.1(12)
C20 C19 H19A 117.9
B3 C19 H19A 117.9
C19 C20 B5 126.9(11)
C19 C20 B4 127.0(10)
C19 C20 H20B 116.5
B5 C20 H20B 116.5
C19 C20 H20A 115.8
B4 C20 H20A 116.9
O12 B4 O11 116.7(12)
O12 B4 C20 122.1(10)
O11 B4 C20 121.0(10)
B4 O11 C21 105.6(9)
B4 O12 C22 106.9(9)
C22 C21 O11 103.7(8)
C22 C21 C24 119.2(11)
O11 C21 C24 100.9(9)
C22 C21 C23 109.3(10)
O11 C21 C23 106.8(10)
C24 C21 C23 115.2(12)
C21 C22 C25 118.3(11)
C21 C22 C26 112.6(10)
C25 C22 C26 112.7(11)
C21 C22 O12 100.6(8)
C25 C22 O12 105.7(9)
C26 C22 O12 105.1(9)
C21 C23 H23A 109.5
C21 C23 H23B 109.5
H23A C23 H23B 109.5
C21 C23 H23C 109.5
H23A C23 H23C 109.5
H23B C23 H23C 109.5
C21 C24 H24A 109.5
C21 C24 H24B 109.5
H24A C24 H24B 109.5
C21 C24 H24C 109.5
H24A C24 H24C 109.5
H24B C24 H24C 109.5
C22 C25 H25A 109.5
C22 C25 H25B 109.5
H25A C25 H25B 109.5
C22 C25 H25C 109.5
H25A C25 H25C 109.5
H25B C25 H25C 109.5
C22 C26 H26A 109.5
C22 C26 H26B 109.5
H26A C26 H26B 109.5
C22 C26 H26C 109.5
H26A C26 H26C 109.5
H26B C26 H26C 109.5
O14 B5 O13 117.3(12)
O14 B5 C20 122.6(10)
O13 B5 C20 119.9(10)
B5 O13 C27 104.9(9)
B5 O14 C28 106.1(10)
O13 C27 C30 101.7(9)
O13 C27 C28 103.5(9)
C30 C27 C28 119.5(11)
O13 C27 C29 106.7(10)
C30 C27 C29 114.9(12)
C28 C27 C29 108.9(11)
C32 C28 C27 112.7(11)
C32 C28 C31 112.8(11)
C27 C28 C31 118.1(11)
C32 C28 O14 105.6(9)
C27 C28 O14 100.0(8)
C31 C28 O14 105.7(9)
C27 C29 H29A 109.5
C27 C29 H29B 109.5
H29A C29 H29B 109.5
C27 C29 H29C 109.5
H29A C29 H29C 109.5
H29B C29 H29C 109.5
C27 C30 H30A 109.5
C27 C30 H30B 109.5
H30A C30 H30B 109.5
C27 C30 H30C 109.5
H30A C30 H30C 109.5
H30B C30 H30C 109.5
C28 C31 H31A 109.5
C28 C31 H31B 109.5
H31A C31 H31B 109.5
C28 C31 H31C 109.5
H31A C31 H31C 109.5
H31B C31 H31C 109.5
C28 C32 H32A 109.5
C28 C32 H32B 109.5
H32A C32 H32B 109.5
C28 C32 H32C 109.5
H32A C32 H32C 109.5
H32B C32 H32C 109.5
O16 B6 O15 116.7(13)
O16 B6 C7 119.6(12)
O15 B6 C7 120.4(12)
B6 O15 C33 104.3(10)
B6 O16 C34 107.5(9)
O15 C33 C36 101.8(10)
O15 C33 C34 103.9(8)
C36 C33 C34 118.4(12)
O15 C33 C35 106.5(10)
C36 C33 C35 115.6(13)
C34 C33 C35 108.9(11)
O16 C34 C33 101.9(8)
O16 C34 C38 105.6(9)
C33 C34 C38 112.2(11)
O16 C34 C37 106.1(10)
C33 C34 C37 116.7(11)
C38 C34 C37 112.9(11)
C33 C35 H35A 109.5
C33 C35 H35B 109.5
H35A C35 H35B 109.5
C33 C35 H35C 109.5
H35A C35 H35C 109.5
H35B C35 H35C 109.5
C33 C36 H36A 109.5
C33 C36 H36B 109.5
H36A C36 H36B 109.5
C33 C36 H36C 109.5
H36A C36 H36C 109.5
H36B C36 H36C 109.5
C34 C37 H37A 109.5
C34 C37 H37B 109.5
H37A C37 H37B 109.5
C34 C37 H37C 109.5
H37A C37 H37C 109.5
H37B C37 H37C 109.5
C34 C38 H38A 109.5
C34 C38 H38B 109.5
H38A C38 H38B 109.5
C34 C38 H38C 109.5
H38A C38 H38C 109.5
H38B C38 H38C 109.5
O17 C39 O18 116.7(14)
O17 C39 C40 119.6(15)
O18 C39 C40 123.7(15)
C39 C40 H40A 109.5
C39 C40 H40B 109.5
H40A C40 H40B 109.5
C39 C40 H40C 109.5
H40A C40 H40C 109.5
H40B C40 H40C 109.5
C39 O18 C41 105.5(14)
O18 C41 C42 108.4(15)
O18 C41 H41A 110.0
C42 C41 H41A 110.0
O18 C41 H41B 110.0
C42 C41 H41B 110.0
H41A C41 H41B 108.4
C41 C42 H42A 109.5
C41 C42 H42B 109.5
H42A C42 H42B 109.5
C41 C42 H42C 109.5
H42A C42 H42C 109.5
H42B C42 H42C 109.5

loop_
_geom_bond_atom_site_label_1
_geom_bond_atom_site_label_2
_geom_bond_distance
B1 O3 1.451(14)
B1 O1 1.481(16)
B1 C6 1.544(16)
B1 N1 1.643(15)
N1 C4 1.482(12)
N1 C2 1.486(12)
N1 C5 1.498(11)
O1 C1 1.320(13)
O2 C1 1.199(14)
O3 C3 1.321(15)
O4 C3 1.213(13)
C1 C2 1.483(15)
C2 H2A 0.9700
C2 H2B 0.9700
C3 C4 1.496(14)
C4 H4A 0.9700
C4 H4B 0.9700
C5 H5A 0.9600
C5 H5B 0.9600
C5 H5C 0.9600
C6 C7 1.280(12)
C6 H6A 0.9300
C7 B2 1.593(14)
C7 B6 1.594(15)
C7 H7B 0.9300
C7 H7A 0.9300
B2 O5 1.315(9)
B2 O6 1.316(9)
O5 C8 1.508(9)
O6 C9 1.517(9)
C8 C11 1.507(7)
C8 C9 1.517(7)
C8 C10 1.522(8)
C9 C12 1.512(7)
C9 C13 1.517(7)
C10 H10A 0.9600
C10 H10B 0.9600
C10 H10C 0.9600
C11 H11A 0.9600
C11 H11B 0.9600
C11 H11C 0.9600
C12 H12A 0.9600
C12 H12B 0.9600
C12 H12C 0.9600
C13 H13A 0.9600
C13 H13B 0.9600
C13 H13C 0.9600
B3 O9 1.475(16)
B3 O7 1.488(15)
B3 C19 1.579(15)
B3 N2 1.619(14)
N2 C17 1.461(11)
N2 C18 1.492(11)
N2 C15 1.507(12)
O7 C14 1.334(13)
O8 C14 1.208(12)
O9 C16 1.329(14)
O10 C16 1.225(14)
C14 C15 1.499(13)
C15 H15A 0.9700
C15 H15B 0.9700
C16 C17 1.463(16)
C17 H17A 0.9700
C17 H17B 0.9700
C18 H18A 0.9600
C18 H18B 0.9600
C18 H18C 0.9600
C19 C20 1.301(13)
C19 H19A 0.9300
C20 B5 1.584(15)
C20 B4 1.604(15)
C20 H20B 0.9300
C20 H20A 0.9300
B4 O12 1.312(9)
B4 O11 1.317(9)
O11 C21 1.511(9)
O12 C22 1.520(9)
C21 C22 1.511(7)
C21 C24 1.517(8)
C21 C23 1.521(8)
C22 C25 1.514(8)
C22 C26 1.518(8)
C23 H23A 0.9600
C23 H23B 0.9600
C23 H23C 0.9600
C24 H24A 0.9600
C24 H24B 0.9600
C24 H24C 0.9600
C25 H25A 0.9600
C25 H25B 0.9600
C25 H25C 0.9600
C26 H26A 0.9600
C26 H26B 0.9600
C26 H26C 0.9600
B5 O14 1.312(9)
B5 O13 1.317(9)
O13 C27 1.509(10)
O14 C28 1.521(9)
C27 C30 1.514(8)
C27 C28 1.515(7)
C27 C29 1.520(8)
C28 C32 1.515(8)
C28 C31 1.515(8)
C29 H29A 0.9600
C29 H29B 0.9600
C29 H29C 0.9600
C30 H30A 0.9600
C30 H30B 0.9600
C30 H30C 0.9600
C31 H31A 0.9600
C31 H31B 0.9600
C31 H31C 0.9600
C32 H32A 0.9600
C32 H32B 0.9600
C32 H32C 0.9600
B6 O16 1.318(9)
B6 O15 1.322(9)
O15 C33 1.510(10)
O16 C34 1.507(9)
C33 C36 1.515(8)
C33 C34 1.516(8)
C33 C35 1.518(8)
C34 C38 1.517(8)
C34 C37 1.520(8)
C35 H35A 0.9600
C35 H35B 0.9600
C35 H35C 0.9600
C36 H36A 0.9600
C36 H36B 0.9600
C36 H36C 0.9600
C37 H37A 0.9600
C37 H37B 0.9600
C37 H37C 0.9600
C38 H38A 0.9600
C38 H38B 0.9600
C38 H38C 0.9600
O17 C39 1.231(10)
C39 O18 1.334(9)
C39 C40 1.465(9)
C40 H40A 0.9600
C40 H40B 0.9600
C40 H40C 0.9600
O18 C41 1.429(10)
C41 C42 1.530(10)
C41 H41A 0.9700
C41 H41B 0.9700
C42 H42A 0.9600
C42 H42B 0.9600
C42 H42C 0.9600

loop_
_geom_torsion_atom_site_label_1
_geom_torsion_atom_site_label_2
_geom_torsion_atom_site_label_3
_geom_torsion_atom_site_label_4
_geom_torsion
O3 B1 N1 C4 7.9(12)
O1 B1 N1 C4 -105.0(10)
C6 B1 N1 C4 132.5(13)
O3 B1 N1 C2 123.7(11)
O1 B1 N1 C2 10.8(11)
C6 B1 N1 C2 -111.7(13)
O3 B1 N1 C5 -115.1(10)
O1 B1 N1 C5 132.1(9)
C6 B1 N1 C5 9.5(17)
O3 B1 O1 C1 -109.9(12)
C6 B1 O1 C1 122.6(12)
N1 B1 O1 C1 -3.3(13)
O1 B1 O3 C3 99.3(14)
C6 B1 O3 C3 -133.7(12)
N1 B1 O3 C3 -6.4(14)
B1 O1 C1 O2 177.4(12)
B1 O1 C1 C2 -5.8(14)
O2 C1 C2 N1 -169.9(12)
O1 C1 C2 N1 13.4(13)
C4 N1 C2 C1 97.2(11)
C5 N1 C2 C1 -137.9(10)
B1 N1 C2 C1 -14.6(12)
B1 O3 C3 O4 -175.7(12)
B1 O3 C3 C4 2.4(15)
C2 N1 C4 C3 -118.1(10)
C5 N1 C4 C3 117.6(10)
B1 N1 C4 C3 -6.9(12)
O4 C3 C4 N1 -178.5(11)
O3 C3 C4 N1 3.4(13)
O3 B1 C6 C7 -135.1(15)
O1 B1 C6 C7 -10(2)
N1 B1 C6 C7 106.4(17)
B1 C6 C7 B2 173.6(15)
B1 C6 C7 B6 -173.2(19)
C6 C7 B2 O5 -167.0(17)
B6 C7 B2 O5 108(5)
C6 C7 B2 O6 17(3)
B6 C7 B2 O6 -68(4)
O6 B2 O5 C8 -7(2)
C7 B2 O5 C8 177.0(15)
O5 B2 O6 C9 -9(2)
C7 B2 O6 C9 166.8(15)
B2 O5 C8 C11 -104.3(16)
B2 O5 C8 C9 19.7(16)
B2 O5 C8 C10 134.7(16)
B2 O6 C9 C12 -102.8(16)
B2 O6 C9 C13 137.3(15)
B2 O6 C9 C8 20.8(15)
C11 C8 C9 C12 -158.3(12)
O5 C8 C9 C12 90.1(11)
C10 C8 C9 C12 -24.0(14)
C11 C8 C9 O6 87.9(11)
O5 C8 C9 O6 -23.7(10)
C10 C8 C9 O6 -137.8(10)
C11 C8 C9 C13 -24.0(14)
O5 C8 C9 C13 -135.6(10)
C10 C8 C9 C13 110.3(12)
O9 B3 N2 C17 25.4(11)
O7 B3 N2 C17 -85.9(11)
C19 B3 N2 C17 151.4(12)
O9 B3 N2 C18 -94.5(11)
O7 B3 N2 C18 154.2(9)
C19 B3 N2 C18 31.5(17)
O9 B3 N2 C15 142.2(9)
O7 B3 N2 C15 30.8(11)
C19 B3 N2 C15 -91.8(13)
O9 B3 O7 C14 -130.0(10)
C19 B3 O7 C14 100.5(11)
N2 B3 O7 C14 -23.9(13)
O7 B3 O9 C16 84.6(11)
C19 B3 O9 C16 -146.7(10)
N2 B3 O9 C16 -20.1(12)
B3 O7 C14 O8 -173.7(11)
B3 O7 C14 C15 7.7(12)
O8 C14 C15 N2 -164.7(11)
O7 C14 C15 N2 13.9(11)
C17 N2 C15 C14 82.2(9)
C18 N2 C15 C14 -151.2(8)
B3 N2 C15 C14 -27.2(10)
B3 O9 C16 O10 -173.0(12)
B3 O9 C16 C17 7.0(14)
C18 N2 C17 C16 100.0(9)
C15 N2 C17 C16 -132.2(9)
B3 N2 C17 C16 -22.2(11)
O10 C16 C17 N2 -168.9(13)
O9 C16 C17 N2 11.2(13)
O9 B3 C19 C20 -146.2(13)
O7 B3 C19 C20 -20.2(18)
N2 B3 C19 C20 94.9(16)
B3 C19 C20 B5 -168(2)
B3 C19 C20 B4 176.4(19)
C19 C20 B4 O12 1(4)
B5 C20 B4 O12 -94(5)
C19 C20 B4 O11 177(2)
B5 C20 B4 O11 83(4)
O12 B4 O11 C21 -5(3)
C20 B4 O11 C21 179(2)
O11 B4 O12 C22 -12(3)
C20 B4 O12 C22 165(2)
B4 O11 C21 C22 19(2)
B4 O11 C21 C24 -105(2)
B4 O11 C21 C23 135(2)
O11 C21 C22 C25 90.2(13)
C24 C21 C22 C25 -158.8(15)
C23 C21 C22 C25 -23.4(15)
O11 C21 C22 C26 -135.6(12)
C24 C21 C22 C26 -24.6(16)
C23 C21 C22 C26 110.8(14)
O11 C21 C22 O12 -24.2(11)
C24 C21 C22 O12 86.8(13)
C23 C21 C22 O12 -137.8(12)
B4 O12 C22 C21 22(2)
B4 O12 C22 C25 -101(2)
B4 O12 C22 C26 139(2)
C19 C20 B5 O14 -12(5)
B4 C20 B5 O14 83(4)
C19 C20 B5 O13 173(2)
B4 C20 B5 O13 -92(5)
O14 B5 O13 C27 5(4)
C20 B5 O13 C27 -180(2)
O13 B5 O14 C28 13(4)
C20 B5 O14 C28 -161(3)
B5 O13 C27 C30 -146(2)
B5 O13 C27 C28 -22(2)
B5 O13 C27 C29 93(3)
O13 C27 C28 C32 -84.2(14)
C30 C27 C28 C32 27.8(16)
C29 C27 C28 C32 162.5(16)
O13 C27 C28 C31 141.4(14)
C30 C27 C28 C31 -106.6(17)
C29 C27 C28 C31 28.1(17)
O13 C27 C28 O14 27.4(12)
C30 C27 C28 O14 139.4(13)
C29 C27 C28 O14 -85.8(14)
B5 O14 C28 C32 92(2)
B5 O14 C28 C27 -25(2)
B5 O14 C28 C31 -148(2)
C6 C7 B6 O16 -39(4)
B2 C7 B6 O16 64(4)
C6 C7 B6 O15 163(2)
B2 C7 B6 O15 -94(6)
O16 B6 O15 C33 19(4)
C7 B6 O15 C33 179(3)
O15 B6 O16 C34 -6(4)
C7 B6 O16 C34 -165(2)
B6 O15 C33 C36 -147(2)
B6 O15 C33 C34 -24(2)
B6 O15 C33 C35 91(2)
B6 O16 C34 C33 -10(3)
B6 O16 C34 C38 107(3)
B6 O16 C34 C37 -133(3)
O15 C33 C34 O16 20.2(14)
C36 C33 C34 O16 132.1(16)
C35 C33 C34 O16 -93.1(16)
O15 C33 C34 C38 -92.3(16)
C36 C33 C34 C38 19.6(19)
C35 C33 C34 C38 154.5(18)
O15 C33 C34 C37 135.2(16)
C36 C33 C34 C37 -112.9(19)
C35 C33 C34 C37 22.0(19)
O17 C39 O18 C41 40(2)
C40 C39 O18 C41 -140(2)
C39 O18 C41 C42 -88(4)
